data_1574948
loop_
_publ_author_name
'Melnikov, Stanislav'
'Hwang, Donghun'
'Gabbert, Philip'
'Park, Bohyun'
'Lutz, Martin'
'Baik, Mu-Hyun'
'Broere, Dani&#xeb;l L J'

_publ_section_title
;
 Ruthenium-mediated nucleophilic aromatic substitution of hydrogen in
 benzene.
;
_journal_issue 29
_journal_name_full 'Chemical science'
_journal_page_first 13422
_journal_page_last 13434
_journal_paper_doi 10.1039/d5sc02090e
_journal_volume 16
_journal_year 2025
_chemical_formula_moiety 'C20 H30 Cl N P Ru, F6 P, C H2 Cl2'
_chemical_formula_sum 'C21 H32 Cl3 F6 N P2 Ru'
_chemical_formula_weight 681.83
_space_group_crystal_system monoclinic
_space_group_IT_number 14
_space_group_name_Hall '-P 2ybc'
_space_group_name_H-M_alt 'P 1 21/c 1'
_atom_sites_solution_hydrogens mixed
_atom_sites_solution_primary dual
_atom_sites_solution_secondary difmap
_audit_block_doi 10.5517/ccdc.csd.cc2k2gch
_audit_creation_method SHELXL-2018/3
_audit_update_record
;
2024-05-16 deposited with the CCDC.	2025-06-23 downloaded from the CCDC.
;
_cell_angle_alpha 90
_cell_angle_beta 91.306(2)
_cell_angle_gamma 90
_cell_formula_units_Z 4
_cell_length_a 8.7180(4)
_cell_length_b 18.4723(8)
_cell_length_c 16.8326(6)
_cell_measurement_reflns_used 42095
_cell_measurement_temperature 150(2)
_cell_measurement_theta_max 27.56
_cell_measurement_theta_min 1.60
_cell_volume 2710.0(2)
_computing_cell_refinement Peakref
_computing_data_collection Apex3
_computing_data_reduction 'Eval15, Sadabs'
_computing_structure_refinement 'SHELXL-2018/3 (Sheldrick, 2018)'
_computing_structure_solution SHELXT
_diffrn_ambient_temperature 150(2)
_diffrn_measured_fraction_theta_full 1.000
_diffrn_measured_fraction_theta_max 1.000
_diffrn_measurement_device_type 'Bruker Kappa ApexII'
_diffrn_measurement_method '\f and \w scans'
_diffrn_radiation_type MoK\a
_diffrn_radiation_wavelength 0.71073
_diffrn_reflns_av_R_equivalents 0.0488
_diffrn_reflns_av_unetI/netI 0.0276
_diffrn_reflns_Laue_measured_fraction_full 1.000
_diffrn_reflns_Laue_measured_fraction_max 1.000
_diffrn_reflns_limit_h_max 11
_diffrn_reflns_limit_h_min -11
_diffrn_reflns_limit_k_max 24
_diffrn_reflns_limit_k_min -24
_diffrn_reflns_limit_l_max 21
_diffrn_reflns_limit_l_min -21
_diffrn_reflns_number 62917
_diffrn_reflns_point_group_measured_fraction_full 1.000
_diffrn_reflns_point_group_measured_fraction_max 1.000
_diffrn_reflns_theta_full 25.242
_diffrn_reflns_theta_max 27.519
_diffrn_reflns_theta_min 1.637
_diffrn_source 'sealed tube'
_exptl_absorpt_coefficient_mu 1.046
_exptl_absorpt_correction_T_max 0.9422
_exptl_absorpt_correction_T_min 0.5717
_exptl_absorpt_correction_type numerical
_exptl_absorpt_process_details
;
 SADABS 2016/2: Krause, L., Herbst-Irmer, R., Sheldrick G.M. & Stalke D.,
 J. Appl. Cryst. 48 (2015) 3-10
;
_exptl_crystal_colour orange
_exptl_crystal_density_diffrn 1.671
_exptl_crystal_description needle
_exptl_crystal_F_000 1376
_exptl_crystal_size_max 0.58
_exptl_crystal_size_mid 0.12
_exptl_crystal_size_min 0.07
_refine_diff_density_max 0.611
_refine_diff_density_min -0.417
_refine_diff_density_rms 0.064
_refine_ls_extinction_method none
_refine_ls_goodness_of_fit_ref 1.096
_refine_ls_hydrogen_treatment mixed
_refine_ls_matrix_type full
_refine_ls_number_parameters 365
_refine_ls_number_reflns 6236
_refine_ls_number_restraints 57
_refine_ls_restrained_S_all 1.121
_refine_ls_R_factor_all 0.0326
_refine_ls_R_factor_gt 0.0238
_refine_ls_shift/su_max 0.003
_refine_ls_shift/su_mean 0.000
_refine_ls_structure_factor_coef Fsqd
_refine_ls_weighting_details 'w=1/[\s^2^(Fo^2^)+(0.0274P)^2^+0.3186P] where P=(Fo^2^+2Fc^2^)/3'
_refine_ls_weighting_scheme calc
_refine_ls_wR_factor_gt 0.0552
_refine_ls_wR_factor_ref 0.0568
_reflns_Friedel_coverage 0.000
_reflns_number_gt 5088
_reflns_number_total 6236
_reflns_threshold_expression 'I > 2\s(I)'
_cod_data_source_file d5sc02090e3.cif
_cod_data_source_block l1300a
_cod_depositor_comments 'Adding full bibliography for 1574948--1574950.cif.'
_cod_original_cell_volume 2710.1(2)
_cod_original_sg_symbol_H-M 'P 21/c'
_cod_database_code 1574948
_shelx_shelxl_version_number 2018/3
_shelx_space_group_comment
;
The symmetry employed for this shelxl refinement is uniquely defined
by the following loop, which should always be used as a source of
symmetry information in preference to the above space-group names.
They are only intended as comments.
;

loop_
_space_group_symop_operation_xyz
'x, y, z'
'-x, y+1/2, -z+1/2'
'-x, -y, -z'
'x, -y-1/2, z-1/2'

loop_
_atom_site_label
_atom_site_type_symbol
_atom_site_fract_x
_atom_site_fract_y
_atom_site_fract_z
_atom_site_U_iso_or_equiv
_atom_site_adp_type
_atom_site_occupancy
_atom_site_site_symmetry_order
_atom_site_calc_flag
_atom_site_refinement_flags_posn
_atom_site_refinement_flags_adp
_atom_site_refinement_flags_occupancy
_atom_site_disorder_assembly
_atom_site_disorder_group
Ru1 Ru 0.43981(2) 0.40681(2) 0.32226(2) 0.01387(5) Uani 1 1 d . . . . .
Cl1 Cl 0.51558(5) 0.46132(3) 0.19845(3) 0.02296(10) Uani 1 1 d . . . . .
P1 P 0.41062(5) 0.29081(2) 0.26248(3) 0.01658(10) Uani 1 1 d . . . . .
N1 N 0.22027(17) 0.41860(8) 0.26640(9) 0.0171(3) Uani 1 1 d . . . . .
C11 C 0.2869(2) 0.31855(10) 0.17795(11) 0.0210(4) Uani 1 1 d . . . . .
H11A H 0.351085 0.336521 0.134367 0.025 Uiso 1 1 calc R U . . .
H11B H 0.227720 0.276327 0.157959 0.025 Uiso 1 1 calc R U . . .
C21 C 0.1786(2) 0.37702(10) 0.20285(11) 0.0192(4) Uani 1 1 d . . . . .
C31 C 0.0405(2) 0.38823(12) 0.16148(12) 0.0267(5) Uani 1 1 d . . . . .
H31 H 0.013599 0.358663 0.117133 0.032 Uiso 1 1 calc R U . . .
C41 C -0.0569(2) 0.44246(12) 0.18519(13) 0.0322(5) Uani 1 1 d . . . . .
H41 H -0.151369 0.450770 0.157399 0.039 Uiso 1 1 calc R U . . .
C51 C -0.0154(2) 0.48434(11) 0.24971(13) 0.0289(5) Uani 1 1 d . . . . .
H51 H -0.081492 0.521586 0.267465 0.035 Uiso 1 1 calc R U . . .
C61 C 0.1237(2) 0.47169(10) 0.28850(12) 0.0232(4) Uani 1 1 d . . . . .
H61 H 0.152284 0.501508 0.332369 0.028 Uiso 1 1 calc R U . . .
C71 C 0.5796(2) 0.24482(10) 0.21559(12) 0.0245(4) Uani 1 1 d . . . . .
C81 C 0.6609(3) 0.19228(12) 0.27355(15) 0.0398(6) Uani 1 1 d . . . . .
H81A H 0.591650 0.152239 0.285870 0.060 Uiso 1 1 calc R U . . .
H81B H 0.689467 0.217989 0.322625 0.060 Uiso 1 1 calc R U . . .
H81C H 0.753442 0.173117 0.249105 0.060 Uiso 1 1 calc R U . . .
C91 C 0.6961(2) 0.30264(11) 0.19301(14) 0.0339(5) Uani 1 1 d . . . . .
H91A H 0.783504 0.279616 0.167498 0.051 Uiso 1 1 calc R U . . .
H91B H 0.732005 0.328200 0.240953 0.051 Uiso 1 1 calc R U . . .
H91C H 0.647623 0.337195 0.156097 0.051 Uiso 1 1 calc R U . . .
C101 C 0.5312(3) 0.20489(12) 0.13856(13) 0.0372(5) Uani 1 1 d . . . . .
H10A H 0.488384 0.239726 0.100163 0.056 Uiso 1 1 calc R U . . .
H10B H 0.453588 0.168359 0.150551 0.056 Uiso 1 1 calc R U . . .
H10C H 0.620933 0.181209 0.116032 0.056 Uiso 1 1 calc R U . . .
C111 C 0.2920(2) 0.22247(10) 0.31809(12) 0.0230(4) Uani 1 1 d . . . . .
C121 C 0.3679(3) 0.20025(11) 0.39783(12) 0.0306(5) Uani 1 1 d . . . . .
H12A H 0.302045 0.165434 0.424743 0.046 Uiso 1 1 calc R U . . .
H12B H 0.382268 0.243190 0.431373 0.046 Uiso 1 1 calc R U . . .
H12C H 0.467787 0.177968 0.388167 0.046 Uiso 1 1 calc R U . . .
C131 C 0.2618(3) 0.15298(11) 0.26937(13) 0.0348(5) Uani 1 1 d . . . . .
H13A H 0.358176 0.126446 0.263492 0.052 Uiso 1 1 calc R U . . .
H13B H 0.219883 0.165915 0.216745 0.052 Uiso 1 1 calc R U . . .
H13C H 0.188017 0.122444 0.296935 0.052 Uiso 1 1 calc R U . . .
C141 C 0.1354(2) 0.25746(11) 0.33433(13) 0.0298(5) Uani 1 1 d . . . . .
H14A H 0.074618 0.224724 0.366893 0.045 Uiso 1 1 calc R U . . .
H14B H 0.080811 0.266597 0.283797 0.045 Uiso 1 1 calc R U . . .
H14C H 0.151272 0.303307 0.362635 0.045 Uiso 1 1 calc R U . . .
C151 C 0.6612(2) 0.41791(12) 0.38869(12) 0.0255(4) Uani 1 1 d . . . . .
H151 H 0.759(3) 0.4067(11) 0.3700(13) 0.032(6) Uiso 1 1 d . . . . .
C161 C 0.5986(2) 0.48779(11) 0.37708(12) 0.0243(4) Uani 1 1 d . . . . .
H161 H 0.654(2) 0.5222(11) 0.3516(12) 0.024(6) Uiso 1 1 d . . . . .
C171 C 0.4510(2) 0.50473(11) 0.40074(11) 0.0229(4) Uani 1 1 d . . . . .
H171 H 0.413(3) 0.5501(12) 0.3916(13) 0.036(6) Uiso 1 1 d . . . . .
C181 C 0.3617(2) 0.45001(11) 0.43656(11) 0.0223(4) Uani 1 1 d . . . . .
H181 H 0.267(2) 0.4598(10) 0.4499(11) 0.015(5) Uiso 1 1 d . . . . .
C191 C 0.4230(2) 0.38108(11) 0.45043(11) 0.0237(4) Uani 1 1 d . . . . .
H191 H 0.366(2) 0.3477(11) 0.4727(12) 0.025(6) Uiso 1 1 d . . . . .
C201 C 0.5723(2) 0.36465(11) 0.42529(12) 0.0261(4) Uani 1 1 d . . . . .
H201 H 0.609(2) 0.3187(12) 0.4309(12) 0.029(6) Uiso 1 1 d . . . . .
P2 P 0.00832(6) 0.64608(3) 0.45120(3) 0.02330(11) Uani 1 1 d . . . . .
F12 F 0.15157(15) 0.59322(7) 0.43994(8) 0.0427(3) Uani 1 1 d . . . . .
F22 F -0.01649(14) 0.61372(7) 0.53784(7) 0.0356(3) Uani 1 1 d . . . . .
F32 F -0.13484(15) 0.69938(8) 0.46243(8) 0.0485(4) Uani 1 1 d . . . . .
F42 F 0.03136(15) 0.67860(8) 0.36432(8) 0.0499(4) Uani 1 1 d . . . . .
F52 F -0.10531(16) 0.58599(8) 0.41467(8) 0.0472(4) Uani 1 1 d . . . . .
F62 F 0.12127(15) 0.70589(7) 0.48765(8) 0.0438(3) Uani 1 1 d . . . . .
Cl13 Cl 0.2187(6) 0.87277(19) 0.5213(3) 0.0541(11) Uani 0.463(13) 1 d D U P A 1
Cl23 Cl 0.2628(13) 1.0280(3) 0.4955(3) 0.0778(17) Uani 0.463(13) 1 d D U P A 1
C13 C 0.3237(13) 0.9506(3) 0.5303(9) 0.097(4) Uani 0.463(13) 1 d D U P A 1
H13D H 0.345194 0.957669 0.587763 0.116 Uiso 0.463(13) 1 calc R U P A 1
H13E H 0.423593 0.941014 0.505541 0.116 Uiso 0.463(13) 1 calc R U P A 1
Cl33 Cl 0.2002(8) 0.8751(2) 0.5287(4) 0.1073(19) Uani 0.537(13) 1 d D U P A 2
Cl43 Cl 0.2278(12) 1.0275(2) 0.4989(3) 0.0820(18) Uani 0.537(13) 1 d D U P A 2
C23 C 0.2366(12) 0.9589(3) 0.5662(3) 0.059(2) Uani 0.537(13) 1 d D U P A 2
H23A H 0.340247 0.958717 0.591438 0.071 Uiso 0.537(13) 1 calc R U P A 2
H23B H 0.162072 0.968994 0.608261 0.071 Uiso 0.537(13) 1 calc R U P A 2

loop_
_atom_site_aniso_label
_atom_site_aniso_U_11
_atom_site_aniso_U_22
_atom_site_aniso_U_33
_atom_site_aniso_U_23
_atom_site_aniso_U_13
_atom_site_aniso_U_12
Ru1 0.01257(7) 0.01383(7) 0.01515(8) -0.00138(6) -0.00086(5) -0.00013(6)
Cl1 0.0238(2) 0.0237(2) 0.0214(2) 0.00413(19) 0.00228(18) -0.00131(19)
P1 0.0159(2) 0.0149(2) 0.0189(2) -0.00284(19) 0.00017(18) 0.00109(18)
N1 0.0149(7) 0.0165(8) 0.0197(8) 0.0008(6) -0.0001(6) 0.0011(6)
C11 0.0218(10) 0.0215(10) 0.0195(10) -0.0042(8) -0.0030(8) -0.0005(8)
C21 0.0170(9) 0.0222(10) 0.0184(9) 0.0023(8) -0.0013(7) -0.0019(8)
C31 0.0216(10) 0.0338(11) 0.0244(11) 0.0014(9) -0.0066(8) -0.0035(9)
C41 0.0174(10) 0.0426(13) 0.0362(12) 0.0137(10) -0.0062(9) 0.0028(9)
C51 0.0216(10) 0.0289(11) 0.0362(12) 0.0092(9) 0.0028(9) 0.0095(9)
C61 0.0203(10) 0.0231(10) 0.0263(11) 0.0005(8) 0.0030(8) 0.0031(8)
C71 0.0217(10) 0.0207(10) 0.0312(11) -0.0045(8) 0.0050(8) 0.0037(8)
C81 0.0315(12) 0.0361(13) 0.0522(15) 0.0048(11) 0.0078(11) 0.0159(10)
C91 0.0275(11) 0.0295(12) 0.0454(14) -0.0067(10) 0.0165(10) 0.0036(9)
C101 0.0410(13) 0.0320(12) 0.0391(13) -0.0167(10) 0.0090(11) 0.0046(10)
C111 0.0249(10) 0.0167(9) 0.0275(11) -0.0013(8) 0.0015(8) -0.0027(8)
C121 0.0377(12) 0.0222(10) 0.0319(12) 0.0065(9) 0.0026(10) -0.0021(9)
C131 0.0412(13) 0.0214(11) 0.0418(13) -0.0043(10) 0.0017(10) -0.0090(9)
C141 0.0245(11) 0.0283(11) 0.0370(12) 0.0029(9) 0.0083(9) -0.0049(9)
C151 0.0161(10) 0.0374(12) 0.0226(10) -0.0065(9) -0.0064(8) -0.0004(9)
C161 0.0216(10) 0.0296(11) 0.0217(10) -0.0049(9) -0.0024(8) -0.0114(9)
C171 0.0287(11) 0.0187(10) 0.0210(10) -0.0066(8) -0.0027(8) -0.0024(8)
C181 0.0222(10) 0.0305(11) 0.0144(9) -0.0069(8) 0.0010(8) -0.0020(9)
C191 0.0297(11) 0.0270(10) 0.0141(9) 0.0007(8) -0.0022(8) -0.0082(9)
C201 0.0325(12) 0.0247(11) 0.0205(10) 0.0007(8) -0.0123(8) 0.0033(9)
P2 0.0158(2) 0.0289(3) 0.0253(3) 0.0013(2) 0.0022(2) -0.0018(2)
F12 0.0312(7) 0.0445(8) 0.0527(9) -0.0155(7) 0.0078(6) 0.0098(6)
F22 0.0336(7) 0.0466(8) 0.0265(7) 0.0093(6) 0.0024(5) 0.0056(6)
F32 0.0308(7) 0.0580(9) 0.0568(9) 0.0187(7) 0.0074(6) 0.0213(7)
F42 0.0356(8) 0.0808(11) 0.0334(7) 0.0198(7) 0.0051(6) -0.0167(7)
F52 0.0395(8) 0.0594(9) 0.0424(8) -0.0033(7) -0.0052(6) -0.0260(7)
F62 0.0389(8) 0.0350(7) 0.0571(9) -0.0096(6) -0.0047(6) -0.0102(6)
Cl13 0.082(2) 0.0349(17) 0.0433(16) -0.0127(13) -0.0349(13) 0.0149(16)
Cl23 0.117(3) 0.071(2) 0.0442(19) 0.0224(18) -0.018(2) -0.0179(17)
C13 0.074(6) 0.072(5) 0.142(8) -0.038(5) -0.046(5) 0.007(4)
Cl33 0.150(4) 0.078(3) 0.091(3) 0.025(2) -0.065(3) -0.039(2)
Cl43 0.148(5) 0.0446(16) 0.0534(18) -0.0139(14) 0.0089(18) -0.0120(15)
C23 0.104(6) 0.037(3) 0.037(3) -0.013(2) -0.004(3) -0.008(3)

loop_
_atom_type_symbol
_atom_type_description
_atom_type_scat_dispersion_real
_atom_type_scat_dispersion_imag
_atom_type_scat_source
C C 0.0033 0.0016 'International Tables Vol C Tables 4.2.6.8 and 6.1.1.4'
H H 0.0000 0.0000 'International Tables Vol C Tables 4.2.6.8 and 6.1.1.4'
Cl Cl 0.1484 0.1585 'International Tables Vol C Tables 4.2.6.8 and 6.1.1.4'
F F 0.0171 0.0103 'International Tables Vol C Tables 4.2.6.8 and 6.1.1.4'
N N 0.0061 0.0033 'International Tables Vol C Tables 4.2.6.8 and 6.1.1.4'
P P 0.1023 0.0942 'International Tables Vol C Tables 4.2.6.8 and 6.1.1.4'
Ru Ru -1.2594 0.8363 'International Tables Vol C Tables 4.2.6.8 and 6.1.1.4'

loop_
_citation_id
_citation_doi
_citation_year
1 10.26434/chemrxiv-2024-mttp6-v2 2025

loop_
_diffrn_orient_matrix_type
_diffrn_orient_matrix_UB_11
_diffrn_orient_matrix_UB_12
_diffrn_orient_matrix_UB_13
_diffrn_orient_matrix_UB_21
_diffrn_orient_matrix_UB_22
_diffrn_orient_matrix_UB_23
_diffrn_orient_matrix_UB_31
_diffrn_orient_matrix_UB_32
_diffrn_orient_matrix_UB_33
'Nonius RMAT' 0.0813937 -0.0308380 -0.0235967 -0.0696776 -0.0108066 -0.0464306 0.0407595 0.0431075 -0.0285201

loop_
_geom_angle_atom_site_label_1
_geom_angle_atom_site_label_2
_geom_angle_atom_site_label_3
_geom_angle
_geom_angle_site_symmetry_1
_geom_angle_site_symmetry_3
_geom_angle_publ_flag
N1 Ru1 C201 146.64(7) . . ?
N1 Ru1 C181 93.21(7) . . ?
C201 Ru1 C181 66.93(8) . . ?
N1 Ru1 C191 111.96(7) . . ?
C201 Ru1 C191 37.20(8) . . ?
C181 Ru1 C191 36.88(7) . . ?
N1 Ru1 C151 168.13(7) . . ?
C201 Ru1 C151 37.02(8) . . ?
C181 Ru1 C151 79.01(8) . . ?
C191 Ru1 C151 66.75(8) . . ?
N1 Ru1 C161 131.35(7) . . ?
C201 Ru1 C161 66.50(8) . . ?
C181 Ru1 C161 66.19(7) . . ?
C191 Ru1 C161 78.15(8) . . ?
C151 Ru1 C161 37.11(8) . . ?
N1 Ru1 C171 101.82(7) . . ?
C201 Ru1 C171 78.84(8) . . ?
C181 Ru1 C171 37.21(7) . . ?
C191 Ru1 C171 66.57(8) . . ?
C151 Ru1 C171 66.59(8) . . ?
C161 Ru1 C171 36.32(7) . . ?
N1 Ru1 P1 79.54(4) . . ?
C201 Ru1 P1 93.65(6) . . ?
C181 Ru1 P1 131.53(5) . . ?
C191 Ru1 P1 102.11(6) . . ?
C151 Ru1 P1 112.34(6) . . ?
C161 Ru1 P1 147.25(6) . . ?
C171 Ru1 P1 168.38(5) . . ?
N1 Ru1 Cl1 80.62(4) . . ?
C201 Ru1 Cl1 132.56(6) . . ?
C181 Ru1 Cl1 134.16(5) . . ?
C191 Ru1 Cl1 162.27(5) . . ?
C151 Ru1 Cl1 98.29(6) . . ?
C161 Ru1 Cl1 84.14(6) . . ?
C171 Ru1 Cl1 99.37(5) . . ?
P1 Ru1 Cl1 92.243(17) . . ?
C11 P1 C71 104.56(9) . . ?
C11 P1 C111 104.55(9) . . ?
C71 P1 C111 110.29(9) . . ?
C11 P1 Ru1 97.56(6) . . ?
C71 P1 Ru1 120.32(6) . . ?
C111 P1 Ru1 116.49(6) . . ?
C61 N1 C21 118.02(16) . . ?
C61 N1 Ru1 120.91(12) . . ?
C21 N1 Ru1 120.82(12) . . ?
C21 C11 P1 110.26(13) . . ?
C21 C11 H11A 109.6 . . ?
P1 C11 H11A 109.6 . . ?
C21 C11 H11B 109.6 . . ?
P1 C11 H11B 109.6 . . ?
H11A C11 H11B 108.1 . . ?
N1 C21 C31 121.47(17) . . ?
N1 C21 C11 117.88(16) . . ?
C31 C21 C11 120.64(17) . . ?
C41 C31 C21 119.65(19) . . ?
C41 C31 H31 120.2 . . ?
C21 C31 H31 120.2 . . ?
C51 C41 C31 118.98(18) . . ?
C51 C41 H41 120.5 . . ?
C31 C41 H41 120.5 . . ?
C41 C51 C61 119.33(19) . . ?
C41 C51 H51 120.3 . . ?
C61 C51 H51 120.3 . . ?
N1 C61 C51 122.54(19) . . ?
N1 C61 H61 118.7 . . ?
C51 C61 H61 118.7 . . ?
C91 C71 C81 107.45(17) . . ?
C91 C71 C101 107.21(18) . . ?
C81 C71 C101 110.17(17) . . ?
C91 C71 P1 108.59(13) . . ?
C81 C71 P1 111.80(14) . . ?
C101 C71 P1 111.42(14) . . ?
C71 C81 H81A 109.5 . . ?
C71 C81 H81B 109.5 . . ?
H81A C81 H81B 109.5 . . ?
C71 C81 H81C 109.5 . . ?
H81A C81 H81C 109.5 . . ?
H81B C81 H81C 109.5 . . ?
C71 C91 H91A 109.5 . . ?
C71 C91 H91B 109.5 . . ?
H91A C91 H91B 109.5 . . ?
C71 C91 H91C 109.5 . . ?
H91A C91 H91C 109.5 . . ?
H91B C91 H91C 109.5 . . ?
C71 C101 H10A 109.5 . . ?
C71 C101 H10B 109.5 . . ?
H10A C101 H10B 109.5 . . ?
C71 C101 H10C 109.5 . . ?
H10A C101 H10C 109.5 . . ?
H10B C101 H10C 109.5 . . ?
C121 C111 C141 108.81(17) . . ?
C121 C111 C131 107.86(16) . . ?
C141 C111 C131 107.58(16) . . ?
C121 C111 P1 112.35(13) . . ?
C141 C111 P1 107.71(13) . . ?
C131 C111 P1 112.38(14) . . ?
C111 C121 H12A 109.5 . . ?
C111 C121 H12B 109.5 . . ?
H12A C121 H12B 109.5 . . ?
C111 C121 H12C 109.5 . . ?
H12A C121 H12C 109.5 . . ?
H12B C121 H12C 109.5 . . ?
C111 C131 H13A 109.5 . . ?
C111 C131 H13B 109.5 . . ?
H13A C131 H13B 109.5 . . ?
C111 C131 H13C 109.5 . . ?
H13A C131 H13C 109.5 . . ?
H13B C131 H13C 109.5 . . ?
C111 C141 H14A 109.5 . . ?
C111 C141 H14B 109.5 . . ?
H14A C141 H14B 109.5 . . ?
C111 C141 H14C 109.5 . . ?
H14A C141 H14C 109.5 . . ?
H14B C141 H14C 109.5 . . ?
C201 C151 C161 119.02(19) . . ?
C201 C151 Ru1 70.94(11) . . ?
C161 C151 Ru1 71.68(11) . . ?
C201 C151 H151 120.5(13) . . ?
C161 C151 H151 120.4(13) . . ?
Ru1 C151 H151 126.7(14) . . ?
C171 C161 C151 121.52(19) . . ?
C171 C161 Ru1 72.48(11) . . ?
C151 C161 Ru1 71.22(11) . . ?
C171 C161 H161 118.6(13) . . ?
C151 C161 H161 119.9(13) . . ?
Ru1 C161 H161 127.2(13) . . ?
C161 C171 C181 118.78(19) . . ?
C161 C171 Ru1 71.20(11) . . ?
C181 C171 Ru1 70.04(11) . . ?
C161 C171 H171 119.7(14) . . ?
C181 C171 H171 121.5(14) . . ?
Ru1 C171 H171 129.1(14) . . ?
C191 C181 C171 120.53(19) . . ?
C191 C181 Ru1 72.04(11) . . ?
C171 C181 Ru1 72.76(11) . . ?
C191 C181 H181 120.2(12) . . ?
C171 C181 H181 119.3(12) . . ?
Ru1 C181 H181 127.5(12) . . ?
C181 C191 C201 119.85(19) . . ?
C181 C191 Ru1 71.08(11) . . ?
C201 C191 Ru1 70.88(11) . . ?
C181 C191 H191 119.3(14) . . ?
C201 C191 H191 120.8(14) . . ?
Ru1 C191 H191 127.9(13) . . ?
C151 C201 C191 120.23(19) . . ?
C151 C201 Ru1 72.05(11) . . ?
C191 C201 Ru1 71.92(11) . . ?
C151 C201 H201 120.2(14) . . ?
C191 C201 H201 119.5(14) . . ?
Ru1 C201 H201 125.9(14) . . ?
F62 P2 F22 90.19(7) . . ?
F62 P2 F42 90.13(8) . . ?
F22 P2 F42 179.43(8) . . ?
F62 P2 F12 89.52(7) . . ?
F22 P2 F12 90.12(7) . . ?
F42 P2 F12 90.36(8) . . ?
F62 P2 F52 179.93(10) . . ?
F22 P2 F52 89.76(7) . . ?
F42 P2 F52 89.92(8) . . ?
F12 P2 F52 90.53(8) . . ?
F62 P2 F32 90.26(8) . . ?
F22 P2 F32 90.01(7) . . ?
F42 P2 F32 89.51(8) . . ?
F12 P2 F32 179.75(9) . . ?
F52 P2 F32 89.69(8) . . ?
Cl23 C13 Cl13 122.5(5) . . ?
Cl23 C13 H13D 106.7 . . ?
Cl13 C13 H13D 106.7 . . ?
Cl23 C13 H13E 106.7 . . ?
Cl13 C13 H13E 106.7 . . ?
H13D C13 H13E 106.6 . . ?
Cl33 C23 Cl43 115.3(4) . . ?
Cl33 C23 H23A 108.5 . . ?
Cl43 C23 H23A 108.5 . . ?
Cl33 C23 H23B 108.5 . . ?
Cl43 C23 H23B 108.5 . . ?
H23A C23 H23B 107.5 . . ?

loop_
_geom_bond_atom_site_label_1
_geom_bond_atom_site_label_2
_geom_bond_distance
_geom_bond_site_symmetry_2
_geom_bond_publ_flag
Ru1 N1 2.1244(15) . ?
Ru1 C201 2.2038(19) . ?
Ru1 C181 2.2051(19) . ?
Ru1 C191 2.2173(19) . ?
Ru1 C151 2.2182(19) . ?
Ru1 C161 2.2242(19) . ?
Ru1 C171 2.2406(19) . ?
Ru1 P1 2.3785(5) . ?
Ru1 Cl1 2.4200(5) . ?
P1 C11 1.8385(19) . ?
P1 C71 1.8891(19) . ?
P1 C111 1.8930(19) . ?
N1 C61 1.351(2) . ?
N1 C21 1.360(2) . ?
C11 C21 1.501(3) . ?
C11 H11A 0.9900 . ?
C11 H11B 0.9900 . ?
C21 C31 1.392(2) . ?
C31 C41 1.378(3) . ?
C31 H31 0.9500 . ?
C41 C51 1.375(3) . ?
C41 H41 0.9500 . ?
C51 C61 1.384(3) . ?
C51 H51 0.9500 . ?
C61 H61 0.9500 . ?
C71 C91 1.528(3) . ?
C71 C81 1.538(3) . ?
C71 C101 1.542(3) . ?
C81 H81A 0.9800 . ?
C81 H81B 0.9800 . ?
C81 H81C 0.9800 . ?
C91 H91A 0.9800 . ?
C91 H91B 0.9800 . ?
C91 H91C 0.9800 . ?
C101 H10A 0.9800 . ?
C101 H10B 0.9800 . ?
C101 H10C 0.9800 . ?
C111 C121 1.539(3) . ?
C111 C141 1.540(3) . ?
C111 C131 1.543(3) . ?
C121 H12A 0.9800 . ?
C121 H12B 0.9800 . ?
C121 H12C 0.9800 . ?
C131 H13A 0.9800 . ?
C131 H13B 0.9800 . ?
C131 H13C 0.9800 . ?
C141 H14A 0.9800 . ?
C141 H14B 0.9800 . ?
C141 H14C 0.9800 . ?
C151 C201 1.404(3) . ?
C151 C161 1.413(3) . ?
C151 H151 0.94(2) . ?
C161 C171 1.392(3) . ?
C161 H161 0.91(2) . ?
C171 C181 1.419(3) . ?
C171 H171 0.91(2) . ?
C181 C191 1.399(3) . ?
C181 H181 0.876(19) . ?
C191 C201 1.410(3) . ?
C191 H191 0.88(2) . ?
C201 H201 0.91(2) . ?
P2 F62 1.5936(13) . ?
P2 F22 1.5954(13) . ?
P2 F42 1.5979(13) . ?
P2 F12 1.6000(13) . ?
P2 F52 1.6011(13) . ?
P2 F32 1.6043(13) . ?
Cl13 C13 1.708(6) . ?
Cl23 C13 1.630(6) . ?
C13 H13D 0.9900 . ?
C13 H13E 0.9900 . ?
Cl33 C23 1.698(5) . ?
Cl43 C23 1.700(5) . ?
C23 H23A 0.9900 . ?
C23 H23B 0.9900 . ?

loop_
_geom_torsion_atom_site_label_1
_geom_torsion_atom_site_label_2
_geom_torsion_atom_site_label_3
_geom_torsion_atom_site_label_4
_geom_torsion
_geom_torsion_site_symmetry_1
_geom_torsion_site_symmetry_2
_geom_torsion_site_symmetry_3
_geom_torsion_site_symmetry_4
_geom_torsion_publ_flag
C71 P1 C11 C21 -160.34(13) . . . . ?
C111 P1 C11 C21 83.71(14) . . . . ?
Ru1 P1 C11 C21 -36.23(13) . . . . ?
C61 N1 C21 C31 -0.2(3) . . . . ?
Ru1 N1 C21 C31 -174.50(14) . . . . ?
C61 N1 C21 C11 179.40(16) . . . . ?
Ru1 N1 C21 C11 5.1(2) . . . . ?
P1 C11 C21 N1 24.4(2) . . . . ?
P1 C11 C21 C31 -155.98(15) . . . . ?
N1 C21 C31 C41 -0.2(3) . . . . ?
C11 C21 C31 C41 -179.72(19) . . . . ?
C21 C31 C41 C51 -0.2(3) . . . . ?
C31 C41 C51 C61 0.8(3) . . . . ?
C21 N1 C61 C51 0.9(3) . . . . ?
Ru1 N1 C61 C51 175.18(15) . . . . ?
C41 C51 C61 N1 -1.2(3) . . . . ?
C11 P1 C71 C91 84.62(16) . . . . ?
C111 P1 C71 C91 -163.50(14) . . . . ?
Ru1 P1 C71 C91 -23.40(17) . . . . ?
C11 P1 C71 C81 -157.01(15) . . . . ?
C111 P1 C71 C81 -45.12(17) . . . . ?
Ru1 P1 C71 C81 94.97(15) . . . . ?
C11 P1 C71 C101 -33.24(17) . . . . ?
C111 P1 C71 C101 78.64(16) . . . . ?
Ru1 P1 C71 C101 -141.27(13) . . . . ?
C11 P1 C111 C121 -172.22(14) . . . . ?
C71 P1 C111 C121 75.88(15) . . . . ?
Ru1 P1 C111 C121 -65.89(15) . . . . ?
C11 P1 C111 C141 -52.40(15) . . . . ?
C71 P1 C111 C141 -164.29(13) . . . . ?
Ru1 P1 C111 C141 53.93(14) . . . . ?
C11 P1 C111 C131 65.92(16) . . . . ?
C71 P1 C111 C131 -45.97(16) . . . . ?
Ru1 P1 C111 C131 172.25(12) . . . . ?
C201 C151 C161 C171 -0.3(3) . . . . ?
Ru1 C151 C161 C171 54.45(17) . . . . ?
C201 C151 C161 Ru1 -54.74(16) . . . . ?
C151 C161 C171 C181 -0.6(3) . . . . ?
Ru1 C161 C171 C181 53.23(16) . . . . ?
C151 C161 C171 Ru1 -53.87(17) . . . . ?
C161 C171 C181 C191 2.3(3) . . . . ?
Ru1 C171 C181 C191 56.08(16) . . . . ?
C161 C171 C181 Ru1 -53.79(16) . . . . ?
C171 C181 C191 C201 -3.0(3) . . . . ?
Ru1 C181 C191 C201 53.42(16) . . . . ?
C171 C181 C191 Ru1 -56.42(16) . . . . ?
C161 C151 C201 C191 -0.4(3) . . . . ?
Ru1 C151 C201 C191 -55.50(16) . . . . ?
C161 C151 C201 Ru1 55.10(16) . . . . ?
C181 C191 C201 C151 2.0(3) . . . . ?
Ru1 C191 C201 C151 55.56(16) . . . . ?
C181 C191 C201 Ru1 -53.52(16) . . . . ?
